data_7054888
loop_
_publ_author_name
'Ma, Wangyang'
'Xu, Ling'
'Zhang, Wen-Xiong'
'Xi, Zhenfeng'

_publ_section_title
;
 Half-sandwich rare-earth metal tris(alkyl) ate complexes catalyzed
 phosphaguanylation reaction of phosphines with carbodiimides: an
 efficient synthesis of phosphaguanidines
;
_journal_issue 10
_journal_name_full 'New J. Chem.'
_journal_page_first 7649
_journal_paper_doi 10.1039/C5NJ01136A
_journal_volume 39
_journal_year 2015
_chemical_formula_moiety 'C26 H29 N2 P'
_chemical_formula_sum 'C26 H29 N2 P'
_chemical_formula_weight 400.48
_chemical_name_systematic
;
 ?
;
_chemical_properties_physical Air-sensitive
_space_group_crystal_system monoclinic
_space_group_IT_number 4
_space_group_name_Hall 'P 2yb'
_space_group_name_H-M_alt 'P 1 21 1'
_symmetry_space_group_name_Hall 'P 2yb'
_symmetry_space_group_name_H-M 'P 1 21 1'
_atom_sites_solution_hydrogens geom
_atom_sites_solution_primary iterative
_audit_creation_date 2015-01-29
_audit_creation_method
;
Olex2 1.2
(compiled 2015.01.19 svn.r3143 for OlexSys, GUI svn.r4992)
;
_audit_update_record
;
2015-02-05 deposited with the CCDC.
2015-05-26 downloaded from the CCDC.
;
_cell_angle_alpha 90
_cell_angle_beta 98.607(10)
_cell_angle_gamma 90
_cell_formula_units_Z 2
_cell_length_a 6.1617(8)
_cell_length_b 10.5098(13)
_cell_length_c 17.3476(17)
_cell_measurement_reflns_used 5000
_cell_measurement_temperature 180.00(10)
_cell_measurement_theta_max 26.9710
_cell_measurement_theta_min 3.0290
_cell_volume 1110.7(2)
_computing_cell_refinement
;
CrysAlisPro, Agilent Technologies,
Version 1.171.36.32 (release 02-08-2013 CrysAlis171 .NET)
(compiled Aug  2 2013,16:46:58)
;
_computing_data_collection
;
CrysAlisPro, Agilent Technologies,
Version 1.171.36.32 (release 02-08-2013 CrysAlis171 .NET)
(compiled Aug  2 2013,16:46:58)
;
_computing_data_reduction
;
CrysAlisPro, Agilent Technologies,
Version 1.171.36.32 (release 02-08-2013 CrysAlis171 .NET)
(compiled Aug  2 2013,16:46:58)
;
_computing_molecular_graphics 'Olex2 (Dolomanov et al., 2009)'
_computing_publication_material 'Olex2 (Dolomanov et al., 2009)'
_computing_structure_refinement 'ShelXL (Sheldrick, 2008)'
_computing_structure_solution
;
Superflip (Palatinus & Chapuis, 2007;Palatinus & van der Lee, 2008;
Palatinus et al., 2012)
;
_diffrn_ambient_temperature 180.00(10)
_diffrn_detector_area_resol_mean 10.3914
_diffrn_measured_fraction_theta_full 0.9983
_diffrn_measured_fraction_theta_max 0.8648
_diffrn_measurement_details
;
  1 omega  -52.00   66.00   1.0000    2.0000
omega____ theta____ kappa____ phi______ frames
    -       10.8579    0.0000   90.0000 118

  2 omega  -99.00  -70.00   1.0000    2.0000
omega____ theta____ kappa____ phi______ frames
    -      -11.6392  178.0000  -90.0000 29

  3 omega   -9.00   29.00   1.0000    2.0000
omega____ theta____ kappa____ phi______ frames
    -      -11.6392  -99.0000   90.0000 38

  4 omega   -9.00   62.00   1.0000    2.0000
omega____ theta____ kappa____ phi______ frames
    -       10.8579   19.0000  150.0000 71

  5 omega -100.00  -58.00   1.0000    2.0000
omega____ theta____ kappa____ phi______ frames
    -      -11.6392  178.0000  150.0000 42

  6 omega   34.00   63.00   1.0000    2.0000
omega____ theta____ kappa____ phi______ frames
    -       10.8579 -116.0000  -12.1926 29

  7 omega   39.00   68.00   1.0000    2.0000
omega____ theta____ kappa____ phi______ frames
    -       10.8579 -124.0000 -104.4667 29

  8 omega  -26.00   80.00   1.0000    2.0000
omega____ theta____ kappa____ phi______ frames
    -       10.8579    0.0000 -120.0000 106

  9 omega  -13.00   86.00   1.0000    2.0000
omega____ theta____ kappa____ phi______ frames
    -       10.8579   38.0000  -60.0000 99

 10 omega   -1.00   63.00   1.0000    2.0000
omega____ theta____ kappa____ phi______ frames
    -       10.8579 -117.0000  118.6951 64

 11 omega  -20.00   30.00   1.0000    2.0000
omega____ theta____ kappa____ phi______ frames
    -      -11.6392  -99.0000    0.0000 50
;
_diffrn_measurement_device_type 'SuperNova, Dual, Cu at zero, Atlas'
_diffrn_measurement_method '\w scans'
_diffrn_orient_matrix_UB_11 0.0634144000
_diffrn_orient_matrix_UB_12 -0.0547189000
_diffrn_orient_matrix_UB_13 -0.0053320000
_diffrn_orient_matrix_UB_21 -0.0963336000
_diffrn_orient_matrix_UB_22 -0.0378987000
_diffrn_orient_matrix_UB_23 -0.0042609000
_diffrn_orient_matrix_UB_31 -0.0159534000
_diffrn_orient_matrix_UB_32 0.0110972000
_diffrn_orient_matrix_UB_33 -0.0407929000
_diffrn_radiation_monochromator mirror
_diffrn_radiation_type MoK\a
_diffrn_radiation_wavelength 0.71073
_diffrn_reflns_av_R_equivalents 0.0864
_diffrn_reflns_av_unetI/netI 0.0624
_diffrn_reflns_laue_measured_fraction_full 0.976
_diffrn_reflns_laue_measured_fraction_max 0.999
_diffrn_reflns_limit_h_max 7
_diffrn_reflns_limit_h_min -7
_diffrn_reflns_limit_k_max 12
_diffrn_reflns_limit_k_min -12
_diffrn_reflns_limit_l_max 20
_diffrn_reflns_limit_l_min -20
_diffrn_reflns_number 16480
_diffrn_reflns_point_group_measured_fraction_full 0.975
_diffrn_reflns_point_group_measured_fraction_max 0.998
_diffrn_reflns_theta_full 25.242
_diffrn_reflns_theta_max 25.021
_diffrn_reflns_theta_min 3.066
_diffrn_source 'SuperNova (Mo) X-ray Source'
_exptl_absorpt_coefficient_mu 0.138
_exptl_absorpt_correction_T_max 1.00000
_exptl_absorpt_correction_T_min 0.52563
_exptl_absorpt_correction_type multi-scan
_exptl_absorpt_process_details
;
CrysAlisPro, Agilent Technologies,
Version 1.171.36.32 (release 02-08-2013 CrysAlis171 .NET)
(compiled Aug  2 2013,16:46:58)
Empirical absorption correction using spherical harmonics,
 implemented in SCALE3 ABSPACK scaling algorithm.
;
_exptl_crystal_colour colourless
_exptl_crystal_colour_primary colourless
_exptl_crystal_density_diffrn 1.197
_exptl_crystal_description block
_exptl_crystal_F_000 428
_exptl_crystal_size_max 0.2
_exptl_crystal_size_mid 0.2
_exptl_crystal_size_min 0.2
_refine_diff_density_max 0.280
_refine_diff_density_min -0.360
_refine_diff_density_rms 0.046
_refine_ls_abs_structure_details
;
 Flack x determined using 1393 quotients [(I+)-(I-)]/[(I+)+(I-)]
 (Parsons and Flack (2004), Acta Cryst. A60, s61).
;
_refine_ls_abs_structure_Flack -0.01(9)
_refine_ls_extinction_method none
_refine_ls_goodness_of_fit_ref 1.039
_refine_ls_hydrogen_treatment constr
_refine_ls_matrix_type full
_refine_ls_number_parameters 264
_refine_ls_number_reflns 3941
_refine_ls_number_restraints 1
_refine_ls_restrained_S_all 1.039
_refine_ls_R_factor_all 0.0618
_refine_ls_R_factor_gt 0.0508
_refine_ls_shift/su_max 0.000
_refine_ls_shift/su_mean 0.000
_refine_ls_structure_factor_coef Fsqd
_refine_ls_weighting_details
;
 w=1/[\s^2^(Fo^2^)+(0.0687P)^2^+0.0756P]
 where P=(Fo^2^+2Fc^2^)/3
;
_refine_ls_weighting_scheme calc
_refine_ls_wR_factor_gt 0.1192
_refine_ls_wR_factor_ref 0.1290
_reflns_Friedel_coverage 0.887
_reflns_friedel_fraction_full 0.974
_reflns_friedel_fraction_max 0.998
_reflns_number_gt 3421
_reflns_number_total 3941
_reflns_threshold_expression 'I > 2\s(I)'
_cod_data_source_file c5nj01136a2.cif
_cod_data_source_block 15jan26a
_cod_depositor_comments 'Adding full bibliography for 7054888.cif.'
_cod_database_code 7054888
_shelxl_version_number 2013-2
_chemical_oxdiff_formula 'C26 H29 N2 P'
_shelx_space_group_comment
;
The symmetry employed for this shelxl refinement is uniquely defined
by the following loop, which should always be used as a source of
symmetry information in preference to the above space-group names.
They are only intended as comments.
;
_reflns_odcompleteness_completeness 99.83
_reflns_odcompleteness_iscentric 1
_reflns_odcompleteness_theta 25.97
_olex2_refinement_description
;
1. Fixed Uiso
 At 1.2 times of:
  All C(H) groups, All C(H,H) groups, All N(H) groups
 At 1.5 times of:
  All C(H,H,H) groups
2.a Ternary CH refined with riding coordinates:
 C22(H22)
2.b Secondary CH2 refined with riding coordinates:
 C23(H23A,H23B), C24(H24A,H24B), C25(H25A,H25B), C26(H26A,H26B)
2.c Aromatic/amide H refined with riding coordinates:
 N2(H2), C2(H2A), C3(H3), C5(H5), C6(H6), C9(H9), C10(H10), C12(H12), C13(H13),
  C17(H17), C18(H18), C19(H19), C20(H20), C21(H21)
2.d Idealised Me refined as rotating group:
 C7(H7A,H7B,H7C), C14(H14A,H14B,H14C)
;
_olex2_date_sample_data_collection 2015-01-26
_olex2_submission_special_instructions 'No special instructions were received'

loop_
_space_group_symop_operation_xyz
'x, y, z'
'-x, y+1/2, -z'

loop_
_atom_site_label
_atom_site_type_symbol
_atom_site_fract_x
_atom_site_fract_y
_atom_site_fract_z
_atom_site_U_iso_or_equiv
_atom_site_adp_type
_atom_site_occupancy
_atom_site_site_symmetry_order
_atom_site_calc_flag
_atom_site_refinement_flags_posn
P1 P 0.13949(17) 0.57117(11) 0.22617(5) 0.0322(3) Uani 1 1 d .
N1 N 0.2826(6) 0.5116(3) 0.38141(17) 0.0340(9) Uani 1 1 d .
N2 N 0.4382(6) 0.3917(4) 0.29407(19) 0.0380(9) Uani 1 1 d .
H2 H 0.4721 0.3885 0.2466 0.046 Uiso 1 1 calc R
C1 C 0.1804(7) 0.4618(4) 0.1469(2) 0.0312(9) Uani 1 1 d .
C2 C 0.0212(7) 0.3689(5) 0.1261(2) 0.0402(11) Uani 1 1 d .
H2A H -0.1076 0.3685 0.1501 0.048 Uiso 1 1 calc R
C3 C 0.0477(8) 0.2773(5) 0.0711(3) 0.0447(12) Uani 1 1 d .
H3 H -0.0631 0.2149 0.0579 0.054 Uiso 1 1 calc R
C4 C 0.2331(7) 0.2753(4) 0.0351(2) 0.0376(11) Uani 1 1 d .
C5 C 0.3883(7) 0.3691(5) 0.0538(2) 0.0399(11) Uani 1 1 d .
H5 H 0.5143 0.3708 0.0282 0.048 Uiso 1 1 calc R
C6 C 0.3641(7) 0.4609(5) 0.1092(2) 0.0367(10) Uani 1 1 d .
H6 H 0.4742 0.5240 0.1215 0.044 Uiso 1 1 calc R
C7 C 0.2673(9) 0.1734(5) -0.0231(2) 0.0489(12) Uani 1 1 d .
H7A H 0.2818 0.2130 -0.0733 0.073 Uiso 1 1 calc GR
H7B H 0.1412 0.1155 -0.0299 0.073 Uiso 1 1 calc GR
H7C H 0.4011 0.1256 -0.0041 0.073 Uiso 1 1 calc GR
C8 C 0.3243(7) 0.7017(4) 0.2108(2) 0.0327(10) Uani 1 1 d .
C9 C 0.2368(8) 0.7986(5) 0.1608(2) 0.0396(11) Uani 1 1 d .
H9 H 0.0870 0.7952 0.1378 0.048 Uiso 1 1 calc R
C10 C 0.3653(8) 0.8993(5) 0.1444(3) 0.0452(12) Uani 1 1 d .
H10 H 0.3018 0.9645 0.1104 0.054 Uiso 1 1 calc R
C11 C 0.5865(8) 0.9081(4) 0.1765(2) 0.0388(11) Uani 1 1 d .
C12 C 0.6696(8) 0.8137(4) 0.2275(2) 0.0385(11) Uani 1 1 d .
H12 H 0.8179 0.8189 0.2520 0.046 Uiso 1 1 calc R
C13 C 0.5428(7) 0.7114(4) 0.2440(2) 0.0353(10) Uani 1 1 d .
H13 H 0.6064 0.6469 0.2786 0.042 Uiso 1 1 calc R
C14 C 0.7279(10) 1.0154(5) 0.1550(3) 0.0537(13) Uani 1 1 d .
H14A H 0.7802 0.9955 0.1058 0.080 Uiso 1 1 calc GR
H14B H 0.8538 1.0265 0.1962 0.080 Uiso 1 1 calc GR
H14C H 0.6417 1.0941 0.1491 0.080 Uiso 1 1 calc GR
C15 C 0.3012(6) 0.4863(4) 0.3111(2) 0.0287(9) Uani 1 1 d .
C16 C 0.1421(7) 0.6102(4) 0.4001(2) 0.0304(10) Uani 1 1 d .
C17 C 0.2135(7) 0.7364(4) 0.4071(2) 0.0357(10) Uani 1 1 d .
H17 H 0.3521 0.7591 0.3935 0.043 Uiso 1 1 calc R
C18 C 0.0824(7) 0.8281(5) 0.4336(2) 0.0394(11) Uani 1 1 d .
H18 H 0.1304 0.9141 0.4370 0.047 Uiso 1 1 calc R
C19 C -0.1160(7) 0.7969(5) 0.4551(2) 0.0394(11) Uani 1 1 d .
H19 H -0.2022 0.8600 0.4755 0.047 Uiso 1 1 calc R
C20 C -0.1895(7) 0.6730(5) 0.4468(2) 0.0387(11) Uani 1 1 d .
H20 H -0.3298 0.6512 0.4592 0.046 Uiso 1 1 calc R
C21 C -0.0597(6) 0.5808(5) 0.42049(19) 0.0327(9) Uani 1 1 d .
H21 H -0.1102 0.4953 0.4163 0.039 Uiso 1 1 calc R
C22 C 0.5314(7) 0.2959(4) 0.3499(2) 0.0366(10) Uani 1 1 d .
H22 H 0.5623 0.3345 0.4031 0.044 Uiso 1 1 calc R
C23 C 0.3835(8) 0.1794(5) 0.3521(3) 0.0543(14) Uani 1 1 d .
H23A H 0.2744 0.1942 0.3876 0.065 Uiso 1 1 calc R
H23B H 0.3045 0.1603 0.2993 0.065 Uiso 1 1 calc R
C24 C 0.5351(8) 0.0709(6) 0.3814(3) 0.0517(12) Uani 1 1 d .
H24A H 0.4932 -0.0075 0.3511 0.062 Uiso 1 1 calc R
H24B H 0.5280 0.0538 0.4371 0.062 Uiso 1 1 calc R
C25 C 0.7662(8) 0.1132(4) 0.3705(3) 0.0415(11) Uani 1 1 d .
H25A H 0.8601 0.1227 0.4218 0.050 Uiso 1 1 calc R
H25B H 0.8342 0.0497 0.3394 0.050 Uiso 1 1 calc R
C26 C 0.7410(7) 0.2404(5) 0.3281(3) 0.0401(11) Uani 1 1 d .
H26A H 0.8678 0.2966 0.3456 0.048 Uiso 1 1 calc R
H26B H 0.7284 0.2282 0.2710 0.048 Uiso 1 1 calc R

loop_
_atom_site_aniso_label
_atom_site_aniso_U_11
_atom_site_aniso_U_22
_atom_site_aniso_U_33
_atom_site_aniso_U_23
_atom_site_aniso_U_13
_atom_site_aniso_U_12
P1 0.0367(6) 0.0290(6) 0.0317(5) 0.0043(5) 0.0074(4) 0.0065(5)
N1 0.048(2) 0.026(2) 0.0291(18) 0.0028(14) 0.0074(14) 0.0118(17)
N2 0.048(2) 0.036(2) 0.0319(18) 0.0071(16) 0.0123(15) 0.0178(19)
C1 0.033(2) 0.028(2) 0.032(2) 0.0071(17) 0.0026(16) 0.007(2)
C2 0.039(3) 0.039(3) 0.044(2) 0.003(2) 0.0100(18) -0.004(2)
C3 0.046(3) 0.040(3) 0.047(3) -0.007(2) 0.005(2) -0.015(2)
C4 0.050(3) 0.032(3) 0.030(2) 0.0039(18) 0.0012(18) 0.005(2)
C5 0.043(3) 0.045(3) 0.033(2) -0.003(2) 0.0113(18) -0.004(2)
C6 0.038(2) 0.037(3) 0.036(2) -0.0026(19) 0.0080(17) -0.007(2)
C7 0.071(3) 0.036(3) 0.039(2) -0.006(2) 0.006(2) 0.004(3)
C8 0.041(2) 0.027(3) 0.030(2) 0.0010(17) 0.0073(17) 0.0081(19)
C9 0.042(3) 0.037(3) 0.039(2) 0.005(2) 0.0044(18) 0.008(2)
C10 0.063(3) 0.033(3) 0.040(2) 0.012(2) 0.008(2) 0.007(3)
C11 0.055(3) 0.028(3) 0.035(2) -0.0038(19) 0.0117(19) 0.001(2)
C12 0.049(3) 0.035(3) 0.031(2) -0.0012(19) 0.0038(18) 0.003(2)
C13 0.042(3) 0.033(3) 0.031(2) 0.0021(18) 0.0064(17) 0.008(2)
C14 0.076(4) 0.033(3) 0.054(3) -0.002(2) 0.018(2) -0.009(3)
C15 0.031(2) 0.021(2) 0.034(2) 0.0066(17) 0.0051(16) 0.0026(17)
C16 0.037(2) 0.032(3) 0.0219(19) 0.0008(15) 0.0015(15) 0.0066(19)
C17 0.039(2) 0.028(3) 0.041(2) 0.0010(19) 0.0090(17) 0.002(2)
C18 0.049(3) 0.025(2) 0.044(2) 0.0001(19) 0.0087(19) 0.007(2)
C19 0.042(3) 0.037(3) 0.040(2) -0.002(2) 0.0061(18) 0.013(2)
C20 0.035(2) 0.047(3) 0.035(2) 0.001(2) 0.0055(17) 0.006(2)
C21 0.039(2) 0.029(2) 0.0302(19) -0.001(2) 0.0024(15) -0.001(2)
C22 0.048(3) 0.030(3) 0.032(2) 0.0051(18) 0.0072(17) 0.011(2)
C23 0.042(3) 0.053(4) 0.068(3) 0.019(3) 0.007(2) 0.004(3)
C24 0.060(3) 0.033(3) 0.065(3) 0.005(3) 0.020(2) 0.004(3)
C25 0.051(3) 0.033(3) 0.039(2) 0.0022(18) 0.0022(19) 0.014(2)
C26 0.041(3) 0.032(3) 0.048(2) 0.003(2) 0.0080(19) 0.007(2)

loop_
_atom_type_symbol
_atom_type_description
_atom_type_scat_dispersion_real
_atom_type_scat_dispersion_imag
_atom_type_scat_source
C C 0.0033 0.0016 'International Tables Vol C Tables 4.2.6.8 and 6.1.1.4'
H H 0.0000 0.0000 'International Tables Vol C Tables 4.2.6.8 and 6.1.1.4'
N N 0.0061 0.0033 'International Tables Vol C Tables 4.2.6.8 and 6.1.1.4'
P P 0.1023 0.0942 'International Tables Vol C Tables 4.2.6.8 and 6.1.1.4'

loop_
_geom_angle_atom_site_label_1
_geom_angle_atom_site_label_2
_geom_angle_atom_site_label_3
_geom_angle
C1 P1 C15 100.00(18)
C8 P1 C1 101.66(19)
C8 P1 C15 101.65(18)
C15 N1 C16 121.2(3)
C15 N2 H2 118.1
C15 N2 C22 123.7(3)
C22 N2 H2 118.1
C2 C1 P1 117.5(3)
C6 C1 P1 124.7(3)
C6 C1 C2 117.7(4)
C1 C2 H2A 119.5
C3 C2 C1 121.0(4)
C3 C2 H2A 119.5
C2 C3 H3 119.5
C2 C3 C4 120.9(4)
C4 C3 H3 119.5
C3 C4 C7 121.5(4)
C5 C4 C3 118.3(4)
C5 C4 C7 120.3(4)
C4 C5 H5 119.4
C4 C5 C6 121.3(4)
C6 C5 H5 119.4
C1 C6 H6 119.6
C5 C6 C1 120.7(4)
C5 C6 H6 119.6
C4 C7 H7A 109.5
C4 C7 H7B 109.5
C4 C7 H7C 109.5
H7A C7 H7B 109.5
H7A C7 H7C 109.5
H7B C7 H7C 109.5
C9 C8 P1 116.6(3)
C13 C8 P1 125.6(3)
C13 C8 C9 117.8(4)
C8 C9 H9 119.7
C10 C9 C8 120.7(4)
C10 C9 H9 119.7
C9 C10 H10 119.1
C9 C10 C11 121.7(4)
C11 C10 H10 119.1
C10 C11 C14 121.2(4)
C12 C11 C10 117.1(4)
C12 C11 C14 121.7(4)
C11 C12 H12 119.1
C11 C12 C13 121.8(4)
C13 C12 H12 119.1
C8 C13 H13 119.5
C12 C13 C8 120.9(4)
C12 C13 H13 119.5
C11 C14 H14A 109.5
C11 C14 H14B 109.5
C11 C14 H14C 109.5
H14A C14 H14B 109.5
H14A C14 H14C 109.5
H14B C14 H14C 109.5
N1 C15 P1 122.8(3)
N1 C15 N2 120.5(4)
N2 C15 P1 116.7(3)
C17 C16 N1 121.2(4)
C21 C16 N1 120.0(4)
C21 C16 C17 118.4(4)
C16 C17 H17 120.0
C18 C17 C16 119.9(4)
C18 C17 H17 120.0
C17 C18 H18 119.5
C19 C18 C17 120.9(5)
C19 C18 H18 119.5
C18 C19 H19 120.3
C18 C19 C20 119.3(4)
C20 C19 H19 120.3
C19 C20 H20 120.0
C21 C20 C19 120.1(4)
C21 C20 H20 120.0
C16 C21 C20 121.2(4)
C16 C21 H21 119.4
C20 C21 H21 119.4
N2 C22 H22 109.6
N2 C22 C23 113.1(4)
N2 C22 C26 111.5(3)
C23 C22 H22 109.6
C26 C22 H22 109.6
C26 C22 C23 103.4(4)
C22 C23 H23A 110.6
C22 C23 H23B 110.6
H23A C23 H23B 108.7
C24 C23 C22 105.7(4)
C24 C23 H23A 110.6
C24 C23 H23B 110.6
C23 C24 H24A 110.5
C23 C24 H24B 110.5
C23 C24 C25 106.2(4)
H24A C24 H24B 108.7
C25 C24 H24A 110.5
C25 C24 H24B 110.5
C24 C25 H25A 110.4
C24 C25 H25B 110.4
H25A C25 H25B 108.6
C26 C25 C24 106.5(4)
C26 C25 H25A 110.4
C26 C25 H25B 110.4
C22 C26 C25 104.2(4)
C22 C26 H26A 110.9
C22 C26 H26B 110.9
C25 C26 H26A 110.9
C25 C26 H26B 110.9
H26A C26 H26B 108.9

loop_
_geom_bond_atom_site_label_1
_geom_bond_atom_site_label_2
_geom_bond_distance
P1 C1 1.839(4)
P1 C8 1.828(4)
P1 C15 1.876(4)
N1 C15 1.270(5)
N1 C16 1.419(5)
N2 H2 0.8800
N2 C15 1.365(5)
N2 C22 1.455(5)
C1 C2 1.393(6)
C1 C6 1.390(6)
C2 H2A 0.9500
C2 C3 1.382(6)
C3 H3 0.9500
C3 C4 1.382(6)
C4 C5 1.378(6)
C4 C7 1.507(6)
C5 H5 0.9500
C5 C6 1.385(6)
C6 H6 0.9500
C7 H7A 0.9800
C7 H7B 0.9800
C7 H7C 0.9800
C8 C9 1.393(6)
C8 C13 1.387(6)
C9 H9 0.9500
C9 C10 1.377(7)
C10 H10 0.9500
C10 C11 1.396(7)
C11 C12 1.376(6)
C11 C14 1.506(7)
C12 H12 0.9500
C12 C13 1.384(6)
C13 H13 0.9500
C14 H14A 0.9800
C14 H14B 0.9800
C14 H14C 0.9800
C16 C17 1.397(6)
C16 C21 1.377(6)
C17 H17 0.9500
C17 C18 1.380(6)
C18 H18 0.9500
C18 C19 1.371(7)
C19 H19 0.9500
C19 C20 1.379(7)
C20 H20 0.9500
C20 C21 1.377(6)
C21 H21 0.9500
C22 H22 1.0000
C22 C23 1.530(7)
C22 C26 1.516(6)
C23 H23A 0.9900
C23 H23B 0.9900
C23 C24 1.512(7)
C24 H24A 0.9900
C24 H24B 0.9900
C24 C25 1.530(7)
C25 H25A 0.9900
C25 H25B 0.9900
C25 C26 1.523(6)
C26 H26A 0.9900
C26 H26B 0.9900
